data_1507987
loop_
_publ_author_name
'Shima, Takanori'
'Luo, Yi'
'Stewart, Timothy'
'Bau, Robert'
'McIntyre, Garry J.'
'Mason, Sax A.'
'Hou, Zhaomin'

_publ_section_title
;
 Molecular heterometallic hydride clusters composed of rare-earth and
 d-transition metals.
;
_journal_issue 10
_journal_name_full 'Nature chemistry'
_journal_page_first 814
_journal_page_last 820
_journal_paper_doi 10.1038/nchem.1147
_journal_volume 3
_journal_year 2011
_chemical_formula_sum 'C64 H126 P Si4 W Y4'
_chemical_formula_weight 1578.46
_chemical_name_systematic
; 
 ? 
;
_space_group_IT_number 2
_symmetry_cell_setting triclinic
_symmetry_space_group_name_Hall '-P 1'
_symmetry_space_group_name_H-M 'P -1'
_atom_sites_solution_hydrogens geom
_atom_sites_solution_primary direct
_atom_sites_solution_secondary difmap
_audit_creation_method SHELXL-97
_cell_angle_alpha 95.1377(10)
_cell_angle_beta 92.0563(10)
_cell_angle_gamma 118.1546(10)
_cell_formula_units_Z 2
_cell_length_a 13.4105(12)
_cell_length_b 14.0678(12)
_cell_length_c 22.368(2)
_cell_measurement_reflns_used 4615
_cell_measurement_temperature 20(2)
_cell_measurement_theta_max 61.917
_cell_measurement_theta_min 3.148
_cell_volume 3690.9(6)
_computing_cell_refinement 'ILL RAFD19'
_computing_data_collection
;
'DIRAX (Duisenberg, A.J.M.(1992). J. Appl. Cryst. 25, 92-96),
 ILL HKLGEN, MAD'
;
_computing_data_reduction
;
 'ILL RETREAT (Wilkinson, C., Khamis, H.W., Stansfield, R.F.D., 
McIntyre, G.J., J. Appl. Crystallogr. 1988, 21, 471.)'
;
_computing_molecular_graphics
;
'PLATON (A.L.Spek, Acta Cryst. 2009, D65, 148-155.)'  
;
_computing_structure_refinement 'SHELXL-97 (Sheldrick, 1997)'
_computing_structure_solution 'SHELXS-97 (Sheldrick, 1990)'
_diffrn_ambient_temperature 20(2)
_diffrn_detector_area_resol_mean '1.56 mm vert. 2.5 mm hor.'
_diffrn_measured_fraction_theta_full 0.889
_diffrn_measured_fraction_theta_max 0.889
_diffrn_measurement_device_type
;
'D19 position-sensitive detector diffractometer' 
;
_diffrn_measurement_method 'omega step-scans'
_diffrn_radiation_monochromator 'germanium 115'
_diffrn_radiation_probe neutron
_diffrn_radiation_source 'ILL High Flux Reactor, beam H11'
_diffrn_radiation_type neutron
_diffrn_radiation_wavelength 1.24800
_diffrn_reflns_av_R_equivalents 0.1024
_diffrn_reflns_av_sigmaI/netI 0.1235
_diffrn_reflns_limit_h_max 10
_diffrn_reflns_limit_h_min -18
_diffrn_reflns_limit_k_max 19
_diffrn_reflns_limit_k_min -19
_diffrn_reflns_limit_l_max 31
_diffrn_reflns_limit_l_min -31
_diffrn_reflns_number 39243
_diffrn_reflns_theta_full 62.15
_diffrn_reflns_theta_max 62.15
_diffrn_reflns_theta_min 3.22
_diffrn_standards_decay_% 0
_diffrn_standards_interval_time '4 hours'
_diffrn_standards_number 3
_exptl_absorpt_coefficient_mu 0.315
_exptl_absorpt_correction_type none
_exptl_crystal_colour orange-red
_exptl_crystal_density_diffrn 1.420
_exptl_crystal_density_method 'not measured'
_exptl_crystal_description plate
_exptl_crystal_F_000 23
_exptl_crystal_size_max 3.65
_exptl_crystal_size_mid 2.00
_exptl_crystal_size_min 1.25
_refine_diff_density_max 3.926
_refine_diff_density_min -2.209
_refine_diff_density_rms 0.277
_refine_ls_extinction_coef 0.0026(2)
_refine_ls_extinction_expression Fc^*^=kFc[1+0.001xFc^2^\l^3^/sin(2\q)]^-1/4^
_refine_ls_extinction_method SHELXL
_refine_ls_goodness_of_fit_ref 1.026
_refine_ls_hydrogen_treatment mixed
_refine_ls_matrix_type full
_refine_ls_number_parameters 1802
_refine_ls_number_reflns 19528
_refine_ls_number_restraints 0
_refine_ls_restrained_S_all 1.026
_refine_ls_R_factor_all 0.1651
_refine_ls_R_factor_gt 0.1032
_refine_ls_shift/su_max 0.015
_refine_ls_shift/su_mean 0.000
_refine_ls_structure_factor_coef Fsqd
_refine_ls_weighting_details 'calc w=1/[\s^2^(Fo^2^)+(0.1218P)^2^+89.9819P] where P=(Fo^2^+2Fc^2^)/3'
_refine_ls_weighting_scheme calc
_refine_ls_wR_factor_gt 0.2389
_refine_ls_wR_factor_ref 0.2852
_reflns_number_gt 12222
_reflns_number_total 19528
_reflns_threshold_expression >2sigma(I)
_cod_data_source_file nchem.1147-s4.cif
_cod_data_source_block 2b_n
_cod_depositor_comments
;
The following automatic conversions were performed:

'_symmetry_cell_setting' value 'Triclinic' changed to 'triclinic'
according to /home/saulius/struct/CIF-dictionaries/cif_core.dic
dictionary named 'cif_core.dic' version 2.4.1 from 2010-06-29.

Automatic conversion script
Id: cif_fix_values 1891 2012-01-12 08:04:46Z andrius 
;
_cod_original_sg_symbol_H-M P-1
_cod_database_code 1507987

loop_
_symmetry_equiv_pos_as_xyz
'x, y, z'
'-x, -y, -z'

loop_
_atom_site_label
_atom_site_type_symbol
_atom_site_fract_x
_atom_site_fract_y
_atom_site_fract_z
_atom_site_U_iso_or_equiv
_atom_site_adp_type
_atom_site_occupancy
_atom_site_symmetry_multiplicity
_atom_site_calc_flag
W1 W 0.7331(3) 1.0847(3) 0.33016(17) 0.0181(7) Uani 1 1 d
Y1 Y 0.6632(2) 0.8210(2) 0.30783(11) 0.0194(4) Uani 1 1 d
Y2 Y 0.5295(2) 0.9801(2) 0.22415(11) 0.0197(4) Uani 1 1 d
Y3 Y 0.3734(2) 0.7025(2) 0.25844(11) 0.0194(4) Uani 1 1 d
Y4 Y 0.5726(2) 0.7579(2) 0.15270(11) 0.0198(4) Uani 1 1 d
P1 P 0.9023(4) 1.1752(3) 0.27378(17) 0.0218(7) Uani 1 1 d
Si1 Si 0.6954(4) 0.7276(4) 0.4782(2) 0.0227(9) Uani 1 1 d
Si2 Si 0.3137(4) 1.1177(4) 0.2499(2) 0.0226(9) Uani 1 1 d
Si3 Si 0.1746(4) 0.6625(4) 0.3899(2) 0.0221(9) Uani 1 1 d
Si4 Si 0.8007(6) 0.8484(5) 0.0254(3) 0.0443(17) Uani 1 1 d
C1 C 0.8956(3) 1.0979(3) 0.20221(14) 0.0257(6) Uani 1 1 d
H1A H 0.8229(7) 1.0860(7) 0.1731(4) 0.0447(17) Uani 1 1 d
H1B H 0.8840(8) 1.0193(7) 0.2105(4) 0.0452(17) Uani 1 1 d
H1C H 0.9720(7) 1.1398(7) 0.1804(4) 0.0453(17) Uani 1 1 d
C2 C 1.0387(3) 1.1995(3) 0.30925(15) 0.0249(6) Uani 1 1 d
H2A H 1.0549(8) 1.2447(8) 0.3538(4) 0.0476(18) Uani 1 1 d
H2B H 1.1075(7) 1.2450(7) 0.2826(4) 0.0445(17) Uani 1 1 d
H2C H 1.0336(8) 1.1215(7) 0.3130(4) 0.0471(18) Uani 1 1 d
C3 C 0.9346(3) 1.3060(3) 0.24809(15) 0.0260(6) Uani 1 1 d
H3A H 0.9551(11) 1.3684(7) 0.2848(4) 0.058(2) Uani 1 1 d
H3B H 0.8607(8) 1.2957(7) 0.2227(4) 0.0491(19) Uani 1 1 d
H3C H 1.0046(8) 1.3319(8) 0.2206(5) 0.050(2) Uani 1 1 d
C4 C 0.6837(3) 1.0756(2) 0.42575(13) 0.0212(5) Uani 1 1 d
C5 C 0.8048(3) 1.1408(2) 0.43274(13) 0.0217(5) Uani 1 1 d
C6 C 0.8338(3) 1.2380(2) 0.40729(13) 0.0212(5) Uani 1 1 d
C7 C 0.7330(3) 1.2356(2) 0.38363(13) 0.0212(5) Uani 1 1 d
C8 C 0.6384(3) 1.1356(2) 0.39487(13) 0.0214(5) Uani 1 1 d
C9 C 0.6165(3) 0.9745(3) 0.45441(14) 0.0247(6) Uani 1 1 d
H9A H 0.6588(8) 0.9270(7) 0.4558(4) 0.0476(18) Uani 1 1 d
H9B H 0.5336(7) 0.9232(7) 0.4294(4) 0.0454(17) Uani 1 1 d
H9C H 0.6014(9) 0.9942(7) 0.5001(4) 0.051(2) Uani 1 1 d
C10 C 0.8861(3) 1.1191(3) 0.46928(14) 0.0257(6) Uani 1 1 d
H10A H 0.9664(7) 1.1457(8) 0.4500(4) 0.0463(17) Uani 1 1 d
H10B H 0.8517(7) 1.0336(7) 0.4724(4) 0.0481(18) Uani 1 1 d
H10C H 0.9036(9) 1.1603(9) 0.5138(4) 0.055(2) Uani 1 1 d
C11 C 0.9495(3) 1.3360(3) 0.41454(15) 0.0254(6) Uani 1 1 d
H11A H 1.0147(7) 1.3186(7) 0.4302(4) 0.0472(18) Uani 1 1 d
H11B H 0.9484(7) 1.3960(7) 0.4481(4) 0.0485(19) Uani 1 1 d
H11C H 0.9762(8) 1.3768(7) 0.3740(4) 0.0455(17) Uani 1 1 d
C12 C 0.7273(3) 1.3320(3) 0.36277(15) 0.0249(6) Uani 1 1 d
H12A H 0.6449(8) 1.3094(7) 0.3425(5) 0.052(2) Uani 1 1 d
H12B H 0.7869(8) 1.3703(7) 0.3302(4) 0.0468(18) Uani 1 1 d
H12C H 0.7472(9) 1.3927(7) 0.4001(4) 0.050(2) Uani 1 1 d
C13 C 0.5152(3) 1.1072(3) 0.38683(15) 0.0253(6) Uani 1 1 d
H13A H 0.4609(7) 1.0202(7) 0.3833(4) 0.0450(17) Uani 1 1 d
H13B H 0.4981(8) 1.1348(8) 0.3467(4) 0.0469(18) Uani 1 1 d
H13C H 0.4923(7) 1.1437(8) 0.4252(4) 0.0474(19) Uani 1 1 d
C14 C 0.8351(3) 0.7766(3) 0.31533(14) 0.0232(6) Uani 1 1 d
C15 C 0.8326(3) 0.8184(2) 0.37486(13) 0.0220(5) Uani 1 1 d
C16 C 0.7297(3) 0.7449(2) 0.39830(13) 0.0223(5) Uani 1 1 d
C17 C 0.6715(3) 0.6550(2) 0.35199(14) 0.0226(5) Uani 1 1 d
C18 C 0.7364(3) 0.6737(2) 0.30195(14) 0.0226(5) Uani 1 1 d
C19 C 0.9359(3) 0.9160(3) 0.40685(14) 0.0247(6) Uani 1 1 d
H19A H 0.9240(7) 0.9334(6) 0.4531(4) 0.0439(17) Uani 1 1 d
H19B H 0.9585(7) 0.9887(7) 0.3851(4) 0.0473(18) Uani 1 1 d
H19C H 1.0084(7) 0.9017(7) 0.4066(5) 0.0488(19) Uani 1 1 d
C20 C 0.5656(3) 0.5498(3) 0.35532(15) 0.0265(6) Uani 1 1 d
H20A H 0.5174(7) 0.5540(7) 0.3920(4) 0.0469(18) Uani 1 1 d
H20B H 0.5858(9) 0.4856(7) 0.3608(5) 0.056(2) Uani 1 1 d
H20C H 0.5099(8) 0.5237(7) 0.3147(4) 0.0490(19) Uani 1 1 d
C21 C 0.7103(3) 0.5932(3) 0.24766(15) 0.0272(6) Uani 1 1 d
H21A H 0.7832(10) 0.5946(12) 0.2319(5) 0.074(4) Uani 1 1 d
H21B H 0.6676(13) 0.6049(12) 0.2106(5) 0.077(4) Uani 1 1 d
H21C H 0.6605(14) 0.5146(8) 0.2568(6) 0.088(5) Uani 1 1 d
C22 C 0.9311(3) 0.8285(3) 0.27650(15) 0.0267(6) Uani 1 1 d
H22A H 0.9118(9) 0.7870(9) 0.2319(4) 0.060(3) Uani 1 1 d
H22B H 1.0060(8) 0.8302(9) 0.2954(5) 0.057(2) Uani 1 1 d
H22C H 0.9533(8) 0.9125(8) 0.2720(5) 0.052(2) Uani 1 1 d
C23 C 0.7849(3) 0.8450(3) 0.53674(14) 0.0277(6) Uani 1 1 d
H23A H 0.7570(8) 0.8157(8) 0.5806(3) 0.050(2) Uani 1 1 d
H23B H 0.7725(9) 0.9144(7) 0.5347(4) 0.0493(19) Uani 1 1 d
H23C H 0.8723(8) 0.8697(8) 0.5374(4) 0.052(2) Uani 1 1 d
C24 C 0.7204(3) 0.6125(3) 0.49783(16) 0.0316(7) Uani 1 1 d
H24A H 0.8084(8) 0.6344(8) 0.4957(6) 0.059(2) Uani 1 1 d
H24B H 0.6714(10) 0.5389(8) 0.4678(5) 0.057(2) Uani 1 1 d
H24C H 0.6980(11) 0.5931(9) 0.5426(5) 0.063(3) Uani 1 1 d
C25 C 0.5437(3) 0.6900(3) 0.49032(16) 0.0287(6) Uani 1 1 d
H25A H 0.5344(9) 0.7013(10) 0.5383(5) 0.063(3) Uani 1 1 d
H25B H 0.4837(8) 0.6059(8) 0.4744(5) 0.058(2) Uani 1 1 d
H25C H 0.5154(10) 0.7389(10) 0.4687(6) 0.069(3) Uani 1 1 d
C26 C 0.4082(3) 1.0821(2) 0.20450(13) 0.0223(5) Uani 1 1 d
C27 C 0.3621(3) 0.9862(3) 0.16148(13) 0.0237(6) Uani 1 1 d
C28 C 0.4431(3) 0.9976(3) 0.12011(14) 0.0246(6) Uani 1 1 d
C29 C 0.5421(3) 1.0990(3) 0.13705(14) 0.0252(6) Uani 1 1 d
C30 C 0.5198(3) 1.1526(3) 0.18785(14) 0.0246(6) Uani 1 1 d
C31 C 0.5979(3) 1.2687(3) 0.21181(15) 0.0271(6) Uani 1 1 d
H31A H 0.5788(8) 1.2908(7) 0.2557(4) 0.051(2) Uani 1 1 d
H31B H 0.5915(10) 1.3241(7) 0.1836(5) 0.064(3) Uani 1 1 d
H31C H 0.6858(7) 1.2877(7) 0.2157(5) 0.052(2) Uani 1 1 d
C32 C 0.2435(3) 0.8918(3) 0.15457(16) 0.0292(7) Uani 1 1 d
H32A H 0.2011(7) 0.8861(8) 0.1952(4) 0.0475(18) Uani 1 1 d
H32B H 0.2435(8) 0.8149(7) 0.1445(4) 0.0479(19) Uani 1 1 d
H32C H 0.1914(8) 0.8977(9) 0.1189(4) 0.054(2) Uani 1 1 d
C33 C 0.4221(3) 0.9188(3) 0.06582(15) 0.0313(7) Uani 1 1 d
H33A H 0.4973(10) 0.9393(8) 0.0434(4) 0.057(2) Uani 1 1 d
H33B H 0.3603(11) 0.9174(10) 0.0333(4) 0.067(3) Uani 1 1 d
H33C H 0.3904(9) 0.8363(8) 0.0753(4) 0.055(2) Uani 1 1 d
C34 C 0.6491(3) 1.1453(3) 0.10565(15) 0.0293(7) Uani 1 1 d
H34A H 0.6622(10) 1.0837(9) 0.0813(5) 0.062(3) Uani 1 1 d
H34B H 0.7220(8) 1.1900(10) 0.1363(4) 0.059(3) Uani 1 1 d
H34C H 0.6497(10) 1.1998(11) 0.0746(5) 0.065(3) Uani 1 1 d
C35 C 0.3854(3) 1.2569(3) 0.29309(16) 0.0284(6) Uani 1 1 d
H35A H 0.3220(8) 1.2690(7) 0.3157(4) 0.0471(18) Uani 1 1 d
H35B H 0.4229(8) 1.3202(6) 0.2650(4) 0.0439(17) Uani 1 1 d
H35C H 0.4491(8) 1.2678(7) 0.3281(4) 0.0492(19) Uani 1 1 d
C36 C 0.2028(3) 1.1143(3) 0.19462(17) 0.0341(8) Uani 1 1 d
H36A H 0.1462(10) 1.1363(11) 0.2165(5) 0.067(3) Uani 1 1 d
H36B H 0.1528(9) 1.0359(9) 0.1697(5) 0.060(3) Uani 1 1 d
H36C H 0.2418(11) 1.1713(11) 0.1632(5) 0.068(3) Uani 1 1 d
C37 C 0.2401(3) 1.0210(3) 0.30631(16) 0.0291(7) Uani 1 1 d
H37A H 0.1731(8) 1.0331(8) 0.3235(4) 0.0499(19) Uani 1 1 d
H37B H 0.2977(8) 1.0334(9) 0.3444(4) 0.052(2) Uani 1 1 d
H37C H 0.2041(10) 0.9363(7) 0.2870(5) 0.058(2) Uani 1 1 d
C38 C 0.1892(3) 0.5988(2) 0.31624(13) 0.0212(5) Uani 1 1 d
C39 C 0.2320(3) 0.5237(2) 0.30382(13) 0.0219(5) Uani 1 1 d
C40 C 0.2198(3) 0.4947(2) 0.24053(13) 0.0217(5) Uani 1 1 d
C41 C 0.1675(3) 0.5489(2) 0.21305(13) 0.0210(5) Uani 1 1 d
C42 C 0.1478(3) 0.6125(3) 0.25904(14) 0.0227(5) Uani 1 1 d
C43 C 0.0832(3) 0.6731(3) 0.24938(15) 0.0272(6) Uani 1 1 d
H43A H 0.1165(8) 0.7489(7) 0.2787(4) 0.0461(18) Uani 1 1 d
H43B H -0.0051(7) 0.6259(8) 0.2582(5) 0.050(2) Uani 1 1 d
H43C H 0.0849(9) 0.6935(9) 0.2036(4) 0.053(2) Uani 1 1 d
C44 C 0.2752(3) 0.4773(3) 0.34986(13) 0.0238(6) Uani 1 1 d
H44A H 0.3109(8) 0.4295(7) 0.3297(4) 0.0442(17) Uani 1 1 d
H44B H 0.2068(7) 0.4264(7) 0.3754(4) 0.0448(17) Uani 1 1 d
H44C H 0.3399(8) 0.5402(7) 0.3822(4) 0.0444(17) Uani 1 1 d
C45 C 0.2485(3) 0.4136(3) 0.20713(14) 0.0254(6) Uani 1 1 d
H45A H 0.2910(9) 0.4433(8) 0.1668(4) 0.054(2) Uani 1 1 d
H45B H 0.1753(9) 0.3378(7) 0.1931(5) 0.058(2) Uani 1 1 d
H45C H 0.3042(10) 0.3960(9) 0.2337(4) 0.059(3) Uani 1 1 d
C46 C 0.1277(3) 0.5315(3) 0.14745(15) 0.0273(6) Uani 1 1 d
H46A H 0.1393(11) 0.6052(8) 0.1307(4) 0.063(3) Uani 1 1 d
H46B H 0.0377(8) 0.4744(11) 0.1392(4) 0.067(3) Uani 1 1 d
H46C H 0.1716(10) 0.5015(11) 0.1209(4) 0.063(3) Uani 1 1 d
C47 C 0.0232(3) 0.6342(3) 0.39544(16) 0.0275(6) Uani 1 1 d
H47A H 0.0084(8) 0.6496(9) 0.4415(4) 0.053(2) Uani 1 1 d
H47B H -0.0365(8) 0.5506(8) 0.3784(6) 0.061(3) Uani 1 1 d
H47C H 0.0021(9) 0.6846(8) 0.3703(5) 0.055(2) Uani 1 1 d
C48 C 0.2696(3) 0.8131(3) 0.39855(16) 0.0294(7) Uani 1 1 d
H48A H 0.3574(8) 0.8302(8) 0.3970(5) 0.055(2) Uani 1 1 d
H48B H 0.2626(10) 0.8493(8) 0.4410(5) 0.062(3) Uani 1 1 d
H48C H 0.2520(10) 0.8517(7) 0.3635(5) 0.061(3) Uani 1 1 d
C49 C 0.2161(3) 0.6130(3) 0.45696(14) 0.0279(6) Uani 1 1 d
H49A H 0.3031(8) 0.6301(8) 0.4591(4) 0.0490(19) Uani 1 1 d
H49B H 0.1642(8) 0.5275(8) 0.4593(4) 0.0504(19) Uani 1 1 d
H49C H 0.2074(9) 0.6563(9) 0.4969(4) 0.051(2) Uani 1 1 d
C50 C 0.6701(3) 0.7429(3) 0.05325(15) 0.0288(7) Uani 1 1 d
C51 C 0.5545(3) 0.7108(3) 0.03312(14) 0.0288(7) Uani 1 1 d
C52 C 0.4837(3) 0.6116(3) 0.05514(14) 0.0256(6) Uani 1 1 d
C53 C 0.5538(3) 0.5794(3) 0.08734(13) 0.0230(6) Uani 1 1 d
C54 C 0.6680(3) 0.6591(3) 0.08580(14) 0.0249(6) Uani 1 1 d
C55 C 0.7712(3) 0.6494(3) 0.10545(16) 0.0316(7) Uani 1 1 d
H55A H 0.8226(8) 0.6551(10) 0.0678(4) 0.057(2) Uani 1 1 d
H55B H 0.7478(9) 0.5714(8) 0.1205(4) 0.052(2) Uani 1 1 d
H55C H 0.8259(8) 0.7109(8) 0.1407(4) 0.056(2) Uani 1 1 d
C56 C 0.5169(5) 0.7642(4) -0.01107(16) 0.0440(11) Uani 1 1 d
H56A H 0.5586(14) 0.8498(11) -0.0031(5) 0.074(3) Uani 1 1 d
H56B H 0.4261(12) 0.7381(11) -0.0105(5) 0.072(3) Uani 1 1 d
H56C H 0.5320(17) 0.7433(13) -0.0564(4) 0.095(6) Uani 1 1 d
C57 C 0.3577(3) 0.5444(4) 0.04005(17) 0.0365(8) Uani 1 1 d
H57A H 0.3165(8) 0.4947(11) 0.0736(5) 0.064(3) Uani 1 1 d
H57B H 0.3402(9) 0.4921(12) -0.0005(5) 0.082(4) Uani 1 1 d
H57C H 0.3166(9) 0.5931(11) 0.0354(6) 0.071(3) Uani 1 1 d
C58 C 0.5107(3) 0.4721(3) 0.11192(15) 0.0296(7) Uani 1 1 d
H58A H 0.5767(10) 0.4518(9) 0.1198(6) 0.061(2) Uani 1 1 d
H58B H 0.4468(9) 0.4078(8) 0.0806(5) 0.060(2) Uani 1 1 d
H58C H 0.4746(10) 0.4704(8) 0.1544(4) 0.059(2) Uani 1 1 d
C59 C 0.9273(5) 0.9062(5) 0.0834(3) 0.073(2) Uani 1 1 d
H59A H 0.9045(12) 0.9183(14) 0.1285(7) 0.105(6) Uani 1 1 d
H59B H 0.9928(14) 0.9803(12) 0.0725(10) 0.121(8) Uani 1 1 d
H59C H 0.9643(10) 0.8523(13) 0.0878(7) 0.079(4) Uani 1 1 d
C60 C 0.8323(4) 0.7817(3) -0.0429(2) 0.0407(9) Uani 1 1 d
H60A H 0.7622(12) 0.7508(12) -0.0775(5) 0.069(3) Uani 1 1 d
H60B H 0.8434(10) 0.7149(8) -0.0326(5) 0.058(2) Uani 1 1 d
H60C H 0.9062(12) 0.8365(10) -0.0630(6) 0.078(4) Uani 1 1 d
C61 C 0.7918(7) 0.9694(5) 0.0059(4) 0.072(2) Uani 1 1 d
H61A H 0.7545(15) 0.9998(12) 0.0379(9) 0.108(6) Uani 1 1 d
H61B H 0.735(3) 0.952(3) -0.0397(11) 0.173(15) Uani 1 1 d
H61C H 0.8732(16) 1.0329(12) -0.0022(12) 0.124(9) Uani 1 1 d
H1 H 0.5408(6) 0.8305(6) 0.2387(3) 0.0345(13) Uani 1 1 d
H2 H 0.7126(6) 1.0020(6) 0.2616(3) 0.0358(14) Uani 1 1 d
H3 H 0.6009(6) 0.9667(6) 0.3231(3) 0.0352(13) Uani 1 1 d
H4 H 0.7946(7) 0.9994(6) 0.3414(4) 0.0401(15) Uani 1 1 d
H5 H 0.6764(6) 1.1305(6) 0.2732(3) 0.0348(13) Uani 1 1 d
H6 H 0.7160(7) 0.8186(7) 0.2179(4) 0.0425(16) Uani 1 1 d
H7 H 0.4924(7) 0.7490(7) 0.3367(3) 0.0410(15) Uani 1 1 d
H8 H 0.5983(7) 0.9205(6) 0.1516(3) 0.0392(15) Uani 1 1 d
H9 H 0.3806(7) 0.8601(6) 0.2607(3) 0.0372(14) Uani 1 1 d
H10 H 0.5163(7) 0.6680(6) 0.2346(3) 0.0385(14) Uani 1 1 d
H11 H 0.3971(7) 0.7154(8) 0.1635(4) 0.0448(18) Uani 1 1 d
C71 C 0.9062(9) 1.2605(12) 0.0106(7) 0.155(7) Uani 1 1 d
H71A H 0.9325(16) 1.2389(16) -0.0306(9) 0.118(7) Uani 1 1 d
H71B H 0.840(2) 1.1944(15) 0.0340(10) 0.112(7) Uani 1 1 d
H71C H 0.9768(17) 1.2754(17) 0.0526(14) 0.139(9) Uani 1 1 d
C72 C -0.1121(6) 0.3579(5) 0.0130(3) 0.0569(15) Uani 1 1 d
H72A H -0.1281(10) 0.3726(12) 0.0587(6) 0.080(4) Uani 1 1 d
H72B H -0.1704(16) 0.3454(13) -0.0106(10) 0.089(5) Uani 1 1 d
C73 C 0.0002(6) 0.4513(6) -0.0025(3) 0.081(3) Uani 1 1 d
H73A H 0.0756(13) 0.4571(16) 0.0243(7) 0.111(7) Uani 1 1 d
H73B H 0.0164(15) 0.437(3) -0.0492(8) 0.164(13) Uani 1 1 d

loop_
_atom_site_aniso_label
_atom_site_aniso_U_11
_atom_site_aniso_U_22
_atom_site_aniso_U_33
_atom_site_aniso_U_23
_atom_site_aniso_U_13
_atom_site_aniso_U_12
W1 0.0205(17) 0.0176(16) 0.0174(15) 0.0006(13) 0.0013(13) 0.0104(14)
Y1 0.0234(11) 0.0198(10) 0.0175(10) 0.0024(8) 0.0033(8) 0.0123(9)
Y2 0.0240(11) 0.0189(10) 0.0186(10) 0.0030(8) 0.0037(8) 0.0119(9)
Y3 0.0228(11) 0.0185(10) 0.0172(10) 0.0023(8) 0.0041(8) 0.0100(9)
Y4 0.0244(11) 0.0206(10) 0.0162(9) -0.0002(8) 0.0033(8) 0.0126(9)
P1 0.0268(18) 0.0190(16) 0.0204(16) 0.0010(13) 0.0039(14) 0.0116(14)
Si1 0.023(2) 0.025(2) 0.022(2) 0.0039(17) 0.0027(17) 0.0130(19)
Si2 0.024(2) 0.023(2) 0.022(2) -0.0028(16) -0.0004(17) 0.0136(18)
Si3 0.025(2) 0.021(2) 0.0210(19) 0.0003(16) 0.0063(17) 0.0122(18)
Si4 0.054(4) 0.027(3) 0.053(4) 0.003(3) 0.037(3) 0.018(3)
C1 0.0319(16) 0.0265(14) 0.0210(13) 0.0013(11) 0.0060(12) 0.0159(13)
H1A 0.039(4) 0.048(4) 0.041(4) -0.005(3) -0.004(3) 0.018(3)
H1B 0.063(5) 0.039(4) 0.037(3) 0.004(3) 0.006(3) 0.027(4)
H1C 0.044(4) 0.049(4) 0.036(3) 0.003(3) 0.012(3) 0.017(3)
C2 0.0234(14) 0.0264(14) 0.0251(13) 0.0028(11) 0.0025(11) 0.0120(12)
H2A 0.050(4) 0.055(5) 0.036(4) -0.006(3) 0.000(3) 0.026(4)
H2B 0.033(3) 0.053(4) 0.044(4) 0.015(3) 0.009(3) 0.016(3)
H2C 0.049(4) 0.039(4) 0.061(5) 0.006(3) -0.002(4) 0.027(4)
C3 0.0297(16) 0.0226(14) 0.0267(14) 0.0066(11) 0.0068(12) 0.0125(12)
H3A 0.100(8) 0.035(4) 0.043(4) 0.000(3) 0.003(5) 0.036(5)
H3B 0.047(4) 0.046(4) 0.061(5) 0.017(4) -0.003(4) 0.027(4)
H3C 0.048(4) 0.049(4) 0.061(5) 0.026(4) 0.026(4) 0.025(4)
C4 0.0238(13) 0.0206(12) 0.0202(12) 0.0014(10) 0.0037(10) 0.0114(11)
C5 0.0272(14) 0.0195(12) 0.0195(12) 0.0034(10) 0.0043(10) 0.0116(11)
C6 0.0268(14) 0.0194(12) 0.0189(12) 0.0028(10) 0.0035(10) 0.0121(11)
C7 0.0224(13) 0.0217(13) 0.0198(12) 0.0034(10) 0.0029(10) 0.0105(11)
C8 0.0250(14) 0.0224(13) 0.0188(12) 0.0014(10) 0.0032(10) 0.0130(11)
C9 0.0288(15) 0.0259(14) 0.0198(12) 0.0056(11) 0.0064(11) 0.0127(13)
H9A 0.048(4) 0.039(4) 0.060(5) 0.018(4) 0.014(4) 0.022(4)
H9B 0.043(4) 0.043(4) 0.041(4) 0.010(3) 0.002(3) 0.012(3)
H9C 0.071(6) 0.039(4) 0.035(4) 0.006(3) 0.021(4) 0.019(4)
C10 0.0296(16) 0.0277(15) 0.0232(13) 0.0010(11) 0.0008(12) 0.0168(13)
H10A 0.039(4) 0.054(5) 0.052(4) 0.014(4) 0.010(3) 0.026(4)
H10B 0.042(4) 0.043(4) 0.062(5) 0.015(4) -0.002(4) 0.022(3)
H10C 0.071(6) 0.072(6) 0.038(4) -0.013(4) -0.012(4) 0.050(5)
C11 0.0247(14) 0.0228(13) 0.0250(14) 0.0015(11) 0.0046(11) 0.0084(12)
H11A 0.043(4) 0.038(4) 0.054(5) 0.002(3) -0.006(3) 0.016(3)
H11B 0.045(4) 0.040(4) 0.052(4) -0.009(3) 0.011(3) 0.015(3)
H11C 0.048(4) 0.041(4) 0.038(4) 0.010(3) 0.005(3) 0.012(3)
C12 0.0300(16) 0.0212(13) 0.0265(14) 0.0025(11) 0.0041(12) 0.0145(12)
H12A 0.053(5) 0.042(4) 0.068(6) 0.015(4) -0.006(4) 0.026(4)
H12B 0.051(4) 0.044(4) 0.055(5) 0.023(4) 0.020(4) 0.027(4)
H12C 0.079(6) 0.043(4) 0.038(4) 0.000(3) 0.004(4) 0.039(4)
C13 0.0242(14) 0.0266(14) 0.0280(14) 0.0031(11) 0.0053(11) 0.0143(12)
H13A 0.036(4) 0.040(4) 0.057(5) 0.009(3) 0.007(3) 0.016(3)
H13B 0.050(4) 0.058(5) 0.045(4) 0.014(4) 0.006(3) 0.035(4)
H13C 0.040(4) 0.060(5) 0.050(4) -0.004(4) 0.010(3) 0.031(4)
C14 0.0252(14) 0.0217(13) 0.0237(13) 0.0001(10) 0.0032(11) 0.0125(11)
C15 0.0257(14) 0.0218(13) 0.0203(12) 0.0011(10) 0.0028(10) 0.0129(11)
C16 0.0256(14) 0.0199(12) 0.0212(12) 0.0023(10) 0.0035(11) 0.0105(11)
C17 0.0267(14) 0.0196(12) 0.0209(12) 0.0037(10) 0.0027(11) 0.0104(11)
C18 0.0248(14) 0.0203(12) 0.0239(13) 0.0005(10) 0.0031(11) 0.0121(11)
C19 0.0261(14) 0.0228(13) 0.0237(13) 0.0016(11) 0.0036(11) 0.0107(12)
H19A 0.050(4) 0.036(4) 0.039(4) -0.005(3) 0.006(3) 0.016(3)
H19B 0.043(4) 0.037(4) 0.050(4) 0.015(3) 0.000(3) 0.007(3)
H19C 0.035(4) 0.042(4) 0.066(5) -0.009(4) -0.002(3) 0.018(3)
C20 0.0297(15) 0.0233(14) 0.0254(14) 0.0034(11) 0.0015(12) 0.0117(12)
H20A 0.046(4) 0.042(4) 0.040(4) 0.000(3) 0.015(3) 0.011(3)
H20B 0.061(5) 0.031(4) 0.071(6) 0.011(4) 0.004(5) 0.018(4)
H20C 0.044(4) 0.038(4) 0.049(4) -0.001(3) -0.012(3) 0.009(3)
C21 0.0309(16) 0.0239(14) 0.0269(14) -0.0026(11) 0.0016(12) 0.0142(13)
H21A 0.060(6) 0.100(9) 0.056(5) -0.034(6) 0.001(5) 0.039(6)
H21B 0.114(10) 0.105(9) 0.044(5) -0.029(5) -0.029(6) 0.088(9)
H21C 0.125(11) 0.032(4) 0.069(7) -0.007(4) 0.045(7) 0.006(6)
C22 0.0271(15) 0.0258(14) 0.0284(15) 0.0017(12) 0.0070(12) 0.0135(12)
H22A 0.066(6) 0.059(6) 0.038(4) -0.006(4) 0.012(4) 0.019(5)
H22B 0.043(4) 0.068(6) 0.068(6) 0.026(5) 0.019(4) 0.028(4)
H22C 0.056(5) 0.046(4) 0.066(5) 0.019(4) 0.026(4) 0.029(4)
C23 0.0343(18) 0.0267(15) 0.0209(13) 0.0028(11) 0.0018(12) 0.0136(13)
H23A 0.061(5) 0.049(4) 0.026(3) 0.007(3) 0.004(3) 0.014(4)
H23B 0.069(6) 0.035(4) 0.043(4) 0.002(3) -0.007(4) 0.026(4)
H23C 0.051(5) 0.060(5) 0.045(4) -0.007(4) -0.004(4) 0.028(4)
C24 0.042(2) 0.0258(15) 0.0303(16) 0.0058(12) 0.0006(14) 0.0186(15)
H24A 0.048(5) 0.053(5) 0.088(7) 0.011(5) -0.001(5) 0.034(4)
H24B 0.071(6) 0.044(5) 0.057(5) 0.004(4) -0.004(5) 0.029(5)
H24C 0.093(8) 0.064(6) 0.047(5) 0.022(4) 0.014(5) 0.047(6)
C25 0.0293(16) 0.0273(15) 0.0288(15) 0.0040(12) 0.0052(12) 0.0126(13)
H25A 0.054(5) 0.085(7) 0.050(5) -0.001(5) 0.020(4) 0.034(5)
H25B 0.050(5) 0.050(5) 0.066(6) -0.005(4) 0.016(4) 0.018(4)
H25C 0.060(6) 0.070(7) 0.093(8) 0.034(6) 0.022(6) 0.040(6)
C26 0.0272(14) 0.0225(13) 0.0207(12) 0.0003(10) 0.0022(11) 0.0152(12)
C27 0.0291(15) 0.0266(14) 0.0200(12) -0.0012(10) 0.0009(11) 0.0178(13)
C28 0.0296(15) 0.0278(14) 0.0219(13) 0.0008(11) 0.0030(11) 0.0185(13)
C29 0.0347(16) 0.0260(14) 0.0201(12) 0.0037(11) 0.0045(11) 0.0185(13)
C30 0.0321(16) 0.0274(14) 0.0194(12) 0.0027(11) 0.0030(11) 0.0183(13)
C31 0.0331(17) 0.0238(14) 0.0261(14) 0.0030(11) 0.0049(12) 0.0149(13)
H31A 0.057(5) 0.041(4) 0.043(4) -0.007(3) 0.008(4) 0.016(4)
H31B 0.081(7) 0.030(4) 0.067(6) 0.001(4) -0.033(5) 0.020(4)
H31C 0.040(4) 0.040(4) 0.077(6) 0.000(4) 0.004(4) 0.021(3)
C32 0.0292(16) 0.0320(16) 0.0281(15) -0.0041(12) -0.0014(13) 0.0176(14)
H32A 0.039(4) 0.051(5) 0.045(4) 0.001(3) 0.005(3) 0.016(4)
H32B 0.048(4) 0.035(4) 0.057(5) -0.008(3) -0.004(4) 0.020(3)
H32C 0.044(4) 0.060(5) 0.054(5) 0.002(4) -0.006(4) 0.023(4)
C33 0.0400(19) 0.0376(18) 0.0223(14) -0.0024(13) 0.0004(13) 0.0246(16)
H33A 0.074(6) 0.055(5) 0.044(4) -0.003(4) 0.023(4) 0.032(5)
H33B 0.099(8) 0.081(7) 0.045(5) -0.015(5) -0.018(5) 0.069(7)
H33C 0.072(6) 0.048(5) 0.046(4) -0.004(4) 0.007(4) 0.031(5)
C34 0.0367(18) 0.0350(17) 0.0250(14) 0.0077(13) 0.0085(13) 0.0233(15)
H34A 0.078(7) 0.057(5) 0.058(5) 0.006(4) 0.035(5) 0.036(5)
H34B 0.048(5) 0.088(8) 0.042(4) 0.000(4) 0.006(4) 0.033(5)
H34C 0.065(6) 0.093(8) 0.074(6) 0.056(6) 0.032(5) 0.056(6)
C35 0.0349(17) 0.0239(14) 0.0306(15) -0.0003(12) 0.0022(13) 0.0180(13)
H35A 0.054(5) 0.041(4) 0.050(4) -0.003(3) 0.008(4) 0.027(4)
H35B 0.052(4) 0.032(3) 0.045(4) 0.007(3) 0.012(3) 0.017(3)
H35C 0.053(5) 0.044(4) 0.047(4) -0.003(3) -0.009(4) 0.023(4)
C36 0.0385(19) 0.043(2) 0.0282(16) -0.0069(15) -0.0043(14) 0.0275(17)
H36A 0.069(6) 0.089(8) 0.070(6) -0.006(6) -0.002(5) 0.063(7)
H36B 0.056(5) 0.060(6) 0.066(6) -0.014(5) -0.020(5) 0.034(5)
H36C 0.082(8) 0.079(8) 0.056(6) 0.019(5) 0.001(5) 0.048(7)
C37 0.0267(15) 0.0278(15) 0.0312(16) 0.0005(12) 0.0051(13) 0.0122(13)
H37A 0.052(5) 0.062(5) 0.048(4) 0.009(4) 0.012(4) 0.037(4)
H37B 0.051(5) 0.060(5) 0.047(4) 0.017(4) 0.003(4) 0.026(4)
H37C 0.073(6) 0.036(4) 0.054(5) -0.005(4) 0.012(4) 0.017(4)
C38 0.0241(13) 0.0200(12) 0.0194(12) 0.0015(10) 0.0047(10) 0.0103(11)
C39 0.0273(14) 0.0210(12) 0.0200(12) 0.0029(10) 0.0050(10) 0.0134(11)
C40 0.0264(14) 0.0227(13) 0.0177(12) -0.0003(10) 0.0034(10) 0.0135(11)
C41 0.0247(13) 0.0211(12) 0.0180(11) 0.0024(10) 0.0038(10) 0.0115(11)
C42 0.0237(14) 0.0247(13) 0.0216(12) 0.0013(10) 0.0024(10) 0.0131(12)
C43 0.0278(15) 0.0281(15) 0.0283(15) 0.0047(12) 0.0040(12) 0.0150(13)
H43A 0.049(4) 0.040(4) 0.053(4) -0.002(3) -0.003(4) 0.026(4)
H43B 0.032(4) 0.051(4) 0.071(6) 0.018(4) 0.008(4) 0.020(3)
H43C 0.068(6) 0.065(6) 0.041(4) 0.011(4) 0.005(4) 0.043(5)
C44 0.0280(15) 0.0269(14) 0.0192(12) 0.0060(11) 0.0043(11) 0.0147(13)
H44A 0.055(5) 0.051(4) 0.044(4) 0.010(3) 0.007(3) 0.038(4)
H44B 0.045(4) 0.047(4) 0.046(4) 0.022(3) 0.015(3) 0.021(4)
H44C 0.054(4) 0.038(4) 0.041(4) 0.001(3) -0.006(3) 0.024(3)
C45 0.0312(16) 0.0239(14) 0.0234(13) 0.0040(11) 0.0082(12) 0.0145(13)
H45A 0.076(6) 0.051(5) 0.045(4) 0.012(4) 0.030(4) 0.036(5)
H45B 0.058(5) 0.037(4) 0.071(6) -0.014(4) 0.008(4) 0.019(4)
H45C 0.088(7) 0.070(6) 0.052(5) 0.000(4) 0.001(5) 0.065(6)
C46 0.0252(15) 0.0311(16) 0.0222(13) 0.0018(12) 0.0010(11) 0.0109(13)
H46A 0.101(8) 0.050(5) 0.038(4) 0.004(4) -0.021(5) 0.037(5)
H46B 0.042(5) 0.089(8) 0.036(4) 0.005(4) -0.003(3) 0.005(5)
H46C 0.070(6) 0.098(8) 0.034(4) -0.014(4) -0.003(4) 0.056(6)
C47 0.0283(15) 0.0278(15) 0.0293(15) 0.0030(12) 0.0066(12) 0.0157(13)
H47A 0.048(4) 0.081(7) 0.040(4) -0.001(4) 0.010(3) 0.041(5)
H47B 0.040(4) 0.042(5) 0.085(7) -0.008(5) 0.006(4) 0.009(4)
H47C 0.058(5) 0.056(5) 0.067(6) 0.021(4) 0.012(4) 0.038(5)
C48 0.0329(17) 0.0218(14) 0.0302(15) 0.0012(12) 0.0090(13) 0.0102(13)
H48A 0.039(4) 0.051(5) 0.070(6) 0.005(4) 0.014(4) 0.018(4)
H48B 0.076(6) 0.041(4) 0.052(5) -0.012(4) 0.023(5) 0.016(4)
H48C 0.075(7) 0.035(4) 0.065(6) 0.015(4) -0.004(5) 0.017(4)
C49 0.0349(17) 0.0310(16) 0.0199(13) 0.0021(11) 0.0063(12) 0.0175(14)
H49A 0.044(4) 0.064(5) 0.047(4) 0.004(4) 0.001(3) 0.033(4)
H49B 0.054(5) 0.046(4) 0.049(4) 0.011(4) 0.005(4) 0.021(4)
H49C 0.063(5) 0.070(6) 0.035(4) -0.002(4) 0.005(3) 0.044(5)
C50 0.0403(18) 0.0236(14) 0.0238(13) 0.0027(11) 0.0130(13) 0.0155(14)
C51 0.0465(19) 0.0318(16) 0.0183(12) 0.0031(11) 0.0067(12) 0.0268(15)
C52 0.0315(15) 0.0284(15) 0.0196(12) -0.0004(11) 0.0031(11) 0.0169(13)
C53 0.0268(14) 0.0229(13) 0.0208(12) -0.0002(10) 0.0029(11) 0.0134(12)
C54 0.0272(15) 0.0251(14) 0.0231(13) -0.0010(11) 0.0035(11) 0.0137(12)
C55 0.0310(16) 0.0385(18) 0.0279(15) -0.0050(13) -0.0005(13) 0.0206(15)
H55A 0.053(5) 0.084(7) 0.045(4) -0.007(4) 0.007(4) 0.043(5)
H55B 0.062(5) 0.051(5) 0.052(5) 0.001(4) -0.005(4) 0.036(4)
H55C 0.040(4) 0.058(5) 0.055(5) -0.020(4) -0.009(4) 0.017(4)
C56 0.084(4) 0.056(3) 0.0204(15) 0.0055(15) 0.0071(18) 0.056(3)
H56A 0.122(11) 0.082(8) 0.057(6) 0.020(6) 0.022(6) 0.077(8)
H56B 0.094(9) 0.079(7) 0.066(6) -0.007(5) -0.027(6) 0.065(7)
H56C 0.209(17) 0.127(11) 0.028(4) 0.008(5) 0.009(6) 0.143(13)
C57 0.0314(17) 0.050(2) 0.0285(16) -0.0089(16) -0.0014(14) 0.0223(17)
H57A 0.037(4) 0.081(7) 0.064(6) 0.015(5) 0.014(4) 0.019(5)
H57B 0.045(5) 0.106(10) 0.066(6) -0.048(7) -0.003(4) 0.023(6)
H57C 0.042(5) 0.082(8) 0.096(8) -0.003(6) -0.014(5) 0.040(5)
C58 0.0389(18) 0.0245(14) 0.0250(14) 0.0019(12) 0.0095(13) 0.0145(14)
H58A 0.068(6) 0.052(5) 0.079(7) 0.021(5) 0.008(5) 0.039(5)
H58B 0.064(6) 0.036(4) 0.059(5) 0.004(4) -0.005(5) 0.007(4)
H58C 0.079(7) 0.047(5) 0.047(5) 0.007(4) 0.030(5) 0.026(5)
C59 0.057(3) 0.045(3) 0.075(4) -0.029(3) 0.036(3) -0.006(3)
H59A 0.066(7) 0.105(11) 0.094(10) -0.055(9) 0.015(7) 0.011(7)
H59B 0.076(9) 0.060(8) 0.157(17) -0.025(9) 0.041(10) -0.019(7)
H59C 0.047(6) 0.083(9) 0.091(9) -0.011(7) 0.003(6) 0.021(6)
C60 0.055(3) 0.0358(19) 0.037(2) 0.0088(16) 0.028(2) 0.0243(19)
H60A 0.090(8) 0.097(9) 0.052(5) 0.022(6) 0.025(6) 0.067(8)
H60B 0.081(7) 0.046(5) 0.060(5) 0.002(4) 0.019(5) 0.041(5)
H60C 0.094(9) 0.059(6) 0.075(7) 0.009(5) 0.053(7) 0.027(6)
C61 0.092(5) 0.048(3) 0.103(5) 0.033(3) 0.065(4) 0.046(3)
H61A 0.122(12) 0.071(8) 0.161(16) 0.020(9) 0.089(12) 0.063(9)
H61B 0.33(4) 0.22(3) 0.130(16) 0.138(19) 0.15(2) 0.24(3)
H61C 0.109(12) 0.059(7) 0.24(2) 0.065(11) 0.112(15) 0.056(8)
H1 0.037(3) 0.036(3) 0.036(3) 0.005(3) 0.009(3) 0.021(3)
H2 0.041(3) 0.038(3) 0.026(3) 0.000(2) 0.002(2) 0.018(3)
H3 0.029(3) 0.031(3) 0.037(3) 0.002(3) 0.001(2) 0.008(3)
H4 0.044(4) 0.033(3) 0.048(4) 0.007(3) -0.001(3) 0.023(3)
H5 0.039(3) 0.033(3) 0.034(3) 0.004(2) -0.002(3) 0.018(3)
H6 0.040(4) 0.041(4) 0.046(4) 0.002(3) 0.003(3) 0.020(3)
H7 0.039(4) 0.045(4) 0.035(3) 0.005(3) 0.003(3) 0.017(3)
H8 0.052(4) 0.039(4) 0.032(3) 0.005(3) 0.008(3) 0.027(3)
H9 0.041(4) 0.031(3) 0.044(4) 0.006(3) 0.009(3) 0.020(3)
H10 0.049(4) 0.037(3) 0.036(3) 0.013(3) 0.011(3) 0.024(3)
H11 0.033(3) 0.068(5) 0.035(3) 0.010(3) 0.008(3) 0.024(4)
C71 0.089(6) 0.171(11) 0.205(13) -0.156(11) -0.085(8) 0.098(7)
H71A 0.120(13) 0.125(14) 0.114(12) -0.072(11) -0.026(10) 0.080(12)
H71B 0.18(2) 0.075(9) 0.134(15) 0.046(10) 0.069(15) 0.091(12)
H71C 0.089(11) 0.101(13) 0.25(3) 0.042(16) -0.009(15) 0.064(11)
C72 0.059(4) 0.049(3) 0.056(3) -0.003(2) 0.019(3) 0.021(3)
H72A 0.059(6) 0.085(9) 0.075(8) -0.012(6) 0.022(6) 0.020(6)
H72B 0.085(10) 0.064(8) 0.116(14) 0.001(9) 0.048(10) 0.032(8)
C73 0.050(3) 0.097(5) 0.050(3) 0.036(4) -0.008(2) -0.006(4)
H73A 0.069(8) 0.124(14) 0.075(8) 0.038(9) -0.017(7) -0.010(8)
H73B 0.076(10) 0.29(3) 0.071(10) 0.069(15) -0.020(8) 0.040(15)

loop_
_atom_type_symbol
_atom_type_description
_atom_type_scat_dispersion_real
_atom_type_scat_dispersion_imag
_atom_type_scat_source
C C 0.0000 0.0000 'International Tables Vol C Tables 4.2.6.8 and 6.1.1.4'
H H 0.0000 0.0000 'International Tables Vol C Tables 4.2.6.8 and 6.1.1.4'
Si Si 0.0000 0.0000 'International Tables Vol C Tables 4.2.6.8 and 6.1.1.4'
P P 0.0000 0.0000 'International Tables Vol C Tables 4.2.6.8 and 6.1.1.4'
Y Y 0.0000 0.0000 'International Tables Vol C Tables 4.2.6.8 and 6.1.1.4'
W W 0.0000 0.0000 'International Tables Vol C Tables 4.2.6.8 and 6.1.1.4'

loop_
_geom_angle_atom_site_label_1
_geom_angle_atom_site_label_2
_geom_angle_atom_site_label_3
_geom_angle
_geom_angle_site_symmetry_1
C8 W1 C4 37.72(12) .
C8 W1 C7 36.36(12) .
C4 W1 C7 60.72(14) .
C8 W1 C5 60.48(14) .
C4 W1 C5 36.00(12) .
C7 W1 C5 58.57(13) .
C8 W1 C6 59.21(14) .
C4 W1 C6 58.98(14) .
C7 W1 C6 34.57(12) .
C5 W1 C6 34.29(11) .
C8 W1 P1 137.0(2) .
C4 W1 P1 140.1(2) .
C7 W1 P1 100.66(19) .
C5 W1 P1 104.24(19) .
C6 W1 P1 85.38(17) .
C8 W1 Y2 94.79(16) .
C4 W1 Y2 116.92(18) .
C7 W1 Y2 109.37(16) .
C5 W1 Y2 152.56(19) .
C6 W1 Y2 143.49(17) .
P1 W1 Y2 102.24(16) .
C8 W1 Y1 118.25(18) .
C4 W1 Y1 93.22(15) .
C7 W1 Y1 153.09(19) .
C5 W1 Y1 104.94(15) .
C6 W1 Y1 138.21(17) .
P1 W1 Y1 104.29(15) .
Y2 W1 Y1 75.02(10) .
C8 W1 H2 141.8(3) .
C4 W1 H2 141.8(3) .
C7 W1 H2 150.4(3) .
C5 W1 H2 150.5(3) .
C6 W1 H2 156.7(3) .
P1 W1 H2 71.4(3) .
Y2 W1 H2 48.3(3) .
Y1 W1 H2 51.1(3) .
C8 W1 H3 79.0(3) .
C4 W1 H3 77.3(3) .
C7 W1 H3 113.7(3) .
C5 W1 H3 110.6(3) .
C6 W1 H3 134.5(3) .
P1 W1 H3 140.1(3) .
Y2 W1 H3 48.4(3) .
Y1 W1 H3 48.5(3) .
H2 W1 H3 68.7(4) .
C8 W1 H4 127.6(4) .
C4 W1 H4 90.1(3) .
C7 W1 H4 136.7(3) .
C5 W1 H4 78.8(3) .
C6 W1 H4 104.0(3) .
P1 W1 H4 81.2(3) .
Y2 W1 H4 112.5(3) .
Y1 W1 H4 40.7(3) .
H2 W1 H4 71.6(4) .
H3 W1 H4 86.8(4) .
C8 W1 H5 87.1(3) .
C4 W1 H5 124.3(3) .
C7 W1 H5 78.8(3) .
C5 W1 H5 137.3(3) .
C6 W1 H5 106.4(3) .
P1 W1 H5 80.1(3) .
Y2 W1 H5 42.3(3) .
Y1 W1 H5 115.2(3) .
H2 W1 H5 71.8(4) .
H3 W1 H5 87.1(4) .
H4 W1 H5 142.6(4) .
H3 Y1 H2 45.0(2) .
H3 Y1 C17 146.2(2) .
H2 Y1 C17 164.7(2) .
H3 Y1 C14 146.3(2) .
H2 Y1 C14 113.8(2) .
C17 Y1 C14 50.99(11) .
H3 Y1 C18 174.9(2) .
H2 Y1 C18 137.0(2) .
C17 Y1 C18 30.61(10) .
C14 Y1 C18 30.92(10) .
H3 Y1 C16 123.9(2) .
H2 Y1 C16 141.74(19) .
C17 Y1 C16 31.11(9) .
C14 Y1 C16 51.45(11) .
C18 Y1 C16 51.23(10) .
H3 Y1 C15 124.85(19) .
H2 Y1 C15 116.4(2) .
C17 Y1 C15 50.57(11) .
C14 Y1 C15 30.62(9) .
C18 Y1 C15 50.49(10) .
C16 Y1 C15 30.90(10) .
H3 Y1 W1 30.96(17) .
H2 Y1 W1 31.56(15) .
C17 Y1 W1 146.97(13) .
C14 Y1 W1 115.97(13) .
C18 Y1 W1 146.89(14) .
C16 Y1 W1 115.86(12) .
C15 Y1 W1 101.55(12) .
H3 Y1 Y3 71.69(17) .
H2 Y1 Y3 93.15(18) .
C17 Y1 Y3 100.87(11) .
C14 Y1 Y3 141.86(12) .
C18 Y1 Y3 111.50(11) .
C16 Y1 Y3 119.65(12) .
C15 Y1 Y3 149.84(12) .
W1 Y1 Y3 101.21(10) .
H3 Y1 Y4 93.73(18) .
H2 Y1 Y4 71.07(16) .
C17 Y1 Y4 111.05(11) .
C14 Y1 Y4 102.99(10) .
C18 Y1 Y4 91.29(10) .
C16 Y1 Y4 141.16(11) .
C15 Y1 Y4 133.55(11) .
W1 Y1 Y4 101.28(10) .
Y3 Y1 Y4 59.36(7) .
H3 Y1 Y2 35.71(17) .
H2 Y1 Y2 36.06(17) .
C17 Y1 Y2 158.03(12) .
C14 Y1 Y2 145.52(12) .
C18 Y1 Y2 149.28(11) .
C16 Y1 Y2 159.02(11) .
C15 Y1 Y2 151.23(12) .
W1 Y1 Y2 50.97(8) .
Y3 Y1 Y2 57.26(7) .
Y4 Y1 Y2 58.08(6) .
H3 Y1 H1 58.8(2) .
H2 Y1 H1 58.5(3) .
C17 Y1 H1 132.8(2) .
C14 Y1 H1 141.1(2) .
C18 Y1 H1 126.2(2) .
C16 Y1 H1 157.3(2) .
C15 Y1 H1 170.2(2) .
W1 Y1 H1 78.0(2) .
Y3 Y1 H1 37.69(19) .
Y4 Y1 H1 38.43(17) .
Y2 Y1 H1 27.00(18) .
H3 Y1 H2 45.0(2) .
H2 Y1 H2 0.0(4) .
C17 Y1 H2 164.7(2) .
C14 Y1 H2 113.8(2) .
C18 Y1 H2 137.0(2) .
C16 Y1 H2 141.7(2) .
C15 Y1 H2 116.4(2) .
W1 Y1 H2 31.56(15) .
Y3 Y1 H2 93.15(18) .
Y4 Y1 H2 71.07(16) .
Y2 Y1 H2 36.06(17) .
H1 Y1 H2 58.5(3) .
H3 Y1 H3 0.0(4) .
H2 Y1 H3 45.0(2) .
C17 Y1 H3 146.2(2) .
C14 Y1 H3 146.3(2) .
C18 Y1 H3 174.9(2) .
C16 Y1 H3 123.9(2) .
C15 Y1 H3 124.85(19) .
W1 Y1 H3 30.96(17) .
Y3 Y1 H3 71.69(17) .
Y4 Y1 H3 93.73(18) .
Y2 Y1 H3 35.71(17) .
H1 Y1 H3 58.8(2) .
H2 Y1 H3 45.0(2) .
H3 Y1 H4 59.5(2) .
H2 Y1 H4 49.1(2) .
C17 Y1 H4 121.7(2) .
C14 Y1 H4 86.8(2) .
C18 Y1 H4 117.5(2) .
C16 Y1 H4 92.7(2) .
C15 Y1 H4 72.4(2) .
W1 Y1 H4 30.01(19) .
Y3 Y1 H4 131.0(2) .
Y4 Y1 H4 117.0(2) .
Y2 Y1 H4 79.12(19) .
H1 Y1 H4 105.5(3) .
H2 Y1 H4 49.1(2) .
H3 Y1 H4 59.5(2) .
H3 Y1 H6 108.4(3) .
H2 Y1 H6 67.7(3) .
C17 Y1 H6 104.9(2) .
C14 Y1 H6 73.7(2) .
C18 Y1 H6 75.6(2) .
C16 Y1 H6 123.6(2) .
C15 Y1 H6 102.2(2) .
W1 Y1 H6 97.7(2) .
Y3 Y1 H6 94.0(2) .
Y4 Y1 H6 34.7(2) .
Y2 Y1 H6 76.9(2) .
H1 Y1 H6 68.3(3) .
H2 Y1 H6 67.7(3) .
H3 Y1 H6 108.4(3) .
H4 Y1 H6 96.8(3) .
H3 Y1 H7 70.7(3) .
H2 Y1 H7 110.9(3) .
C17 Y1 H7 84.2(3) .
C14 Y1 H7 135.2(3) .
C18 Y1 H7 109.4(3) .
C16 Y1 H7 89.9(2) .
C15 Y1 H7 120.2(2) .
W1 Y1 H7 100.1(2) .
Y3 Y1 H7 35.6(2) .
Y4 Y1 H7 94.6(2) .
Y2 Y1 H7 78.2(2) .
H1 Y1 H7 69.3(3) .
H2 Y1 H7 110.9(3) .
H3 Y1 H7 70.7(3) .
H4 Y1 H7 121.0(3) .
H6 Y1 H7 128.9(3) .
H3 Y1 H10 107.4(2) .
H2 Y1 H10 106.8(2) .
C17 Y1 H10 80.92(19) .
C14 Y1 H10 104.0(2) .
C18 Y1 H10 76.84(19) .
C16 Y1 H10 111.1(2) .
C15 Y1 H10 126.7(2) .
W1 Y1 H10 130.8(2) .
Y3 Y1 H10 39.80(18) .
Y4 Y1 H10 39.85(17) .
Y2 Y1 H10 79.88(18) .
H1 Y1 H10 52.9(2) .
H2 Y1 H10 106.8(2) .
H3 Y1 H10 107.4(2) .
H4 Y1 H10 155.7(3) .
H6 Y1 H10 66.5(3) .
H7 Y1 H10 65.7(3) .
C29 Y2 C27 51.56(12) .
C29 Y2 C28 31.22(11) .
C27 Y2 C28 30.99(10) .
C29 Y2 C26 51.91(11) .
C27 Y2 C26 31.35(9) .
C28 Y2 C26 51.70(10) .
C29 Y2 C30 31.05(9) .
C27 Y2 C30 51.16(11) .
C28 Y2 C30 51.13(11) .
C26 Y2 C30 31.12(10) .
C29 Y2 W1 117.27(14) .
C27 Y2 W1 150.19(13) .
C28 Y2 W1 148.39(14) .
C26 Y2 W1 118.84(12) .
C30 Y2 W1 103.80(13) .
C29 Y2 Y3 140.30(12) .
C27 Y2 Y3 97.81(11) .
C28 Y2 Y3 109.39(11) .
C26 Y2 Y3 116.67(12) .
C30 Y2 Y3 147.13(13) .
W1 Y2 Y3 101.49(10) .
C29 Y2 Y4 104.80(10) .
C27 Y2 Y4 108.82(10) .
C28 Y2 Y4 90.75(10) .
C26 Y2 Y4 139.75(11) .
C30 Y2 Y4 135.85(11) .
W1 Y2 Y4 100.73(10) .
Y3 Y2 Y4 57.00(7) .
C29 Y2 Y1 147.22(12) .
C27 Y2 Y1 151.94(12) .
C28 Y2 Y1 145.20(11) .
C26 Y2 Y1 160.11(11) .
C30 Y2 Y1 156.85(12) .
W1 Y2 Y1 54.01(8) .
Y3 Y2 Y1 54.58(6) .
Y4 Y2 Y1 54.45(6) .
C29 Y2 H1 139.7(2) .
C27 Y2 H1 125.7(2) .
C28 Y2 H1 121.0(2) .
C26 Y2 H1 151.2(2) .
C30 Y2 H1 170.7(2) .
W1 Y2 H1 81.6(2) .
Y3 Y2 H1 34.98(19) .
Y4 Y2 H1 34.86(18) .
Y1 Y2 H1 27.6(2) .
C29 Y2 H2 113.6(2) .
C27 Y2 H2 164.9(2) .
C28 Y2 H2 135.0(2) .
C26 Y2 H2 145.3(2) .
C30 Y2 H2 118.6(2) .
W1 Y2 H2 32.90(17) .
Y3 Y2 H2 93.9(2) .
Y4 Y2 H2 70.03(17) .
Y1 Y2 H2 39.54(19) .
H1 Y2 H2 62.3(3) .
C29 Y2 H3 149.0(2) .
C27 Y2 H3 145.7(2) .
C28 Y2 H3 176.5(2) .
C26 Y2 H3 125.0(2) .
C30 Y2 H3 127.0(2) .
W1 Y2 H3 32.56(18) .
Y3 Y2 H3 70.63(18) .
Y4 Y2 H3 92.11(19) .
Y1 Y2 H3 37.71(18) .
H1 Y2 H3 61.2(3) .
H2 Y2 H3 48.2(2) .
C29 Y2 H5 86.7(2) .
C27 Y2 H5 122.3(2) .
C28 Y2 H5 117.7(2) .
C26 Y2 H5 93.1(2) .
C30 Y2 H5 72.3(2) .
W1 Y2 H5 32.10(19) .
Y3 Y2 H5 132.9(2) .
Y4 Y2 H5 120.5(2) .
Y1 Y2 H5 84.86(19) .
H1 Y2 H5 111.9(3) .
H2 Y2 H5 52.5(2) .
H3 Y2 H5 62.4(3) .
C29 Y2 H8 75.7(2) .
C27 Y2 H8 99.7(2) .
C28 Y2 H8 71.8(2) .
C26 Y2 H8 122.7(2) .
C30 Y2 H8 106.2(2) .
W1 Y2 H8 103.5(2) .
Y3 Y2 H8 87.7(2) .
Y4 Y2 H8 31.6(2) .
Y1 Y2 H8 76.5(2) .
H1 Y2 H8 64.9(3) .
H2 Y2 H8 71.2(3) .
H3 Y2 H8 111.6(3) .
H5 Y2 H8 106.6(3) .
C29 Y2 H9 129.1(2) .
C27 Y2 H9 77.6(2) .
C28 Y2 H9 102.1(2) .
C26 Y2 H9 86.3(2) .
C30 Y2 H9 117.4(2) .
W1 Y2 H9 107.5(2) .
Y3 Y2 H9 33.24(19) .
Y4 Y2 H9 88.7(2) .
Y1 Y2 H9 79.5(2) .
H1 Y2 H9 67.2(3) .
H2 Y2 H9 117.1(3) .
H3 Y2 H9 76.0(3) .
H5 Y2 H9 128.3(3) .
H8 Y2 H9 116.8(3) .
C40 Y3 C39 31.06(9) .
C40 Y3 C38 51.73(10) .
C39 Y3 C38 31.32(9) .
C40 Y3 C41 30.97(10) .
C39 Y3 C41 51.24(10) .
C38 Y3 C41 51.63(10) .
C40 Y3 C42 51.12(10) .
C39 Y3 C42 51.28(11) .
C38 Y3 C42 31.35(10) .
C41 Y3 C42 30.77(9) .
C40 Y3 Y4 109.78(10) .
C39 Y3 Y4 133.93(11) .
C38 Y3 Y4 161.30(12) .
C41 Y3 Y4 111.77(10) .
C42 Y3 Y4 137.92(11) .
C40 Y3 Y1 129.04(11) .
C39 Y3 Y1 117.49(11) .
C38 Y3 Y1 130.90(11) .
C41 Y3 Y1 158.39(11) .
C42 Y3 Y1 161.51(12) .
Y4 Y3 Y1 60.49(7) .
C40 Y3 Y2 156.88(12) .
C39 Y3 Y2 163.83(11) .
C38 Y3 Y2 133.03(11) .
C41 Y3 Y2 128.43(11) .
C42 Y3 Y2 118.55(11) .
Y4 Y3 Y2 62.24(7) .
Y1 Y3 Y2 68.16(7) .
C40 Y3 H1 147.3(2) .
C39 Y3 H1 155.5(2) .
C38 Y3 H1 159.8(2) .
C41 Y3 H1 146.2(2) .
C42 Y3 H1 153.1(2) .
Y4 Y3 H1 38.87(18) .
Y1 Y3 H1 39.0(2) .
Y2 Y3 H1 35.39(18) .
C40 Y3 H7 115.2(3) .
C39 Y3 H7 90.2(2) .
C38 Y3 H7 95.4(2) .
C41 Y3 H7 141.4(3) .
C42 Y3 H7 125.6(2) .
Y4 Y3 H7 96.1(2) .
Y1 Y3 H7 35.9(2) .
Y2 Y3 H7 87.7(2) .
H1 Y3 H7 70.8(3) .
C40 Y3 H9 138.7(2) .
C39 Y3 H9 131.3(2) .
C38 Y3 H9 100.0(2) .
C41 Y3 H9 109.2(2) .
C42 Y3 H9 88.7(2) .
Y4 Y3 H9 93.7(2) .
Y1 Y3 H9 91.9(2) .
Y2 Y3 H9 33.1(2) .
H1 Y3 H9 67.5(3) .
H7 Y3 H9 94.5(3) .
C40 Y3 H10 93.0(2) .
C39 Y3 H10 102.5(2) .
C38 Y3 H10 133.2(2) .
C41 Y3 H10 114.7(2) .
C42 Y3 H10 143.6(2) .
Y4 Y3 H10 39.71(19) .
Y1 Y3 H10 45.5(2) .
Y2 Y3 H10 92.0(2) .
H1 Y3 H10 57.4(3) .
H7 Y3 H10 70.8(3) .
H9 Y3 H10 124.8(3) .
C40 Y3 H11 94.2(3) .
C39 Y3 H11 125.3(3) .
C38 Y3 H11 132.1(2) .
C41 Y3 H11 81.5(2) .
C42 Y3 H11 102.4(2) .
Y4 Y3 H11 36.4(2) .
Y1 Y3 H11 96.1(2) .
Y2 Y3 H11 66.3(3) .
H1 Y3 H11 64.8(3) .
H7 Y3 H11 132.0(3) .
H9 Y3 H11 85.0(3) .
H10 Y3 H11 70.6(3) .
C50 Y4 C52 51.31(12) .
C50 Y4 C51 31.23(12) .
C52 Y4 C51 30.69(11) .
C50 Y4 C53 51.07(11) .
C52 Y4 C53 30.77(10) .
C51 Y4 C53 50.73(11) .
C50 Y4 C54 30.96(11) .
C52 Y4 C54 50.67(11) .
C51 Y4 C54 50.83(11) .
C53 Y4 C54 30.43(10) .
C50 Y4 Y3 161.64(13) .
C52 Y4 Y3 110.33(12) .
C51 Y4 Y3 133.15(13) .
C53 Y4 Y3 113.73(11) .
C54 Y4 Y3 140.22(12) .
C50 Y4 Y1 134.38(13) .
C52 Y4 Y1 149.60(13) .
C51 Y4 Y1 165.43(13) .
C53 Y4 Y1 122.33(11) .
C54 Y4 Y1 115.93(11) .
Y3 Y4 Y1 60.15(7) .
C50 Y4 Y2 131.00(12) .
C52 Y4 Y2 136.43(12) .
C51 Y4 Y2 122.15(11) .
C53 Y4 Y2 166.12(12) .
C54 Y4 Y2 158.68(13) .
Y3 Y4 Y2 60.76(7) .
Y1 Y4 Y2 67.47(7) .
C50 Y4 H1 159.8(2) .
C52 Y4 H1 147.1(2) .
C51 Y4 H1 154.2(2) .
C53 Y4 H1 147.5(2) .
C54 Y4 H1 154.9(2) .
Y3 Y4 H1 38.1(2) .
Y1 Y4 H1 39.00(19) .
Y2 Y4 H1 34.60(19) .
C50 Y4 H6 99.7(3) .
C52 Y4 H6 137.9(2) .
C51 Y4 H6 130.9(3) .
C53 Y4 H6 108.5(2) .
C54 Y4 H6 88.3(2) .
Y3 Y4 H6 95.2(2) .
Y1 Y4 H6 35.1(2) .
Y2 Y4 H6 85.1(2) .
H1 Y4 H6 69.2(3) .
C50 Y4 H8 98.8(2) .
C52 Y4 H8 121.3(2) .
C51 Y4 H8 95.9(2) .
C53 Y4 H8 146.3(2) .
C54 Y4 H8 127.6(2) .
Y3 Y4 H8 92.1(2) .
Y1 Y4 H8 88.8(2) .
Y2 Y4 H8 32.3(2) .
H1 Y4 H8 65.2(3) .
H6 Y4 H8 89.3(3) .
C50 Y4 H10 137.5(2) .
C52 Y4 H10 107.6(2) .
C51 Y4 H10 138.1(2) .
C53 Y4 H10 91.2(2) .
C54 Y4 H10 106.6(2) .
Y3 Y4 H10 39.5(2) .
Y1 Y4 H10 45.3(2) .
Y2 Y4 H10 90.5(2) .
H1 Y4 H10 56.7(3) .
H6 Y4 H10 71.6(3) .
H8 Y4 H10 122.0(3) .
C50 Y4 H11 129.5(2) .
C52 Y4 H11 83.6(3) .
C51 Y4 H11 98.3(2) .
C53 Y4 H11 102.5(3) .
C54 Y4 H11 132.1(3) .
Y3 Y4 H11 36.5(2) .
Y1 Y4 H11 95.8(2) .
Y2 Y4 H11 65.2(3) .
H1 Y4 H11 64.2(3) .
H6 Y4 H11 130.8(3) .
H8 Y4 H11 85.1(4) .
H10 Y4 H11 70.4(3) .
C1 P1 C3 100.1(2) .
C1 P1 C2 100.6(2) .
C3 P1 C2 103.5(3) .
C1 P1 W1 113.9(2) .
C3 P1 W1 118.4(2) .
C2 P1 W1 117.4(2) .
C16 Si1 C25 113.9(3) .
C16 Si1 C23 117.0(3) .
C25 Si1 C23 105.9(3) .
C16 Si1 C24 105.9(3) .
C25 Si1 C24 107.9(3) .
C23 Si1 C24 105.6(3) .
C26 Si2 C35 114.9(3) .
C26 Si2 C36 106.3(3) .
C35 Si2 C36 106.6(3) .
C26 Si2 C37 114.0(3) .
C35 Si2 C37 106.1(3) .
C36 Si2 C37 108.6(3) .
C38 Si3 C48 110.4(3) .
C38 Si3 C49 113.5(3) .
C48 Si3 C49 105.8(3) .
C38 Si3 C47 110.5(3) .
C48 Si3 C47 109.0(3) .
C49 Si3 C47 107.4(3) .
C50 Si4 C61 114.9(4) .
C50 Si4 C60 107.2(4) .
C61 Si4 C60 109.7(5) .
C50 Si4 C59 112.5(5) .
C61 Si4 C59 103.8(5) .
C60 Si4 C59 108.7(4) .
P1 C1 H1A 109.3(5) .
P1 C1 H1B 109.2(5) .
H1A C1 H1B 108.0(7) .
P1 C1 H1C 110.7(5) .
H1A C1 H1C 109.8(7) .
H1B C1 H1C 109.8(8) .
P1 C2 H2A 109.8(5) .
P1 C2 H2B 111.4(5) .
H2A C2 H2B 108.8(8) .
P1 C2 H2C 107.6(5) .
H2A C2 H2C 110.0(8) .
H2B C2 H2C 109.2(8) .
P1 C3 H3A 112.4(6) .
P1 C3 H3B 107.7(6) .
H3A C3 H3B 107.7(9) .
P1 C3 H3C 110.6(5) .
H3A C3 H3C 108.4(9) .
H3B C3 H3C 110.0(8) .
C5 C4 C8 107.2(3) .
C5 C4 C9 125.7(3) .
C8 C4 C9 126.3(3) .
C5 C4 W1 76.3(2) .
C8 C4 W1 70.53(19) .
C9 C4 W1 126.6(2) .
C6 C5 C4 108.3(3) .
C6 C5 C10 124.9(3) .
C4 C5 C10 126.1(3) .
C6 C5 W1 74.9(2) .
C4 C5 W1 67.75(19) .
C10 C5 W1 130.5(2) .
C5 C6 C7 109.0(3) .
C5 C6 C11 125.1(3) .
C7 C6 C11 125.0(3) .
C5 C6 W1 70.81(19) .
C7 C6 W1 69.58(19) .
C11 C6 W1 134.3(2) .
C6 C7 C8 108.2(3) .
C6 C7 C12 124.4(3) .
C8 C7 C12 126.2(3) .
C6 C7 W1 75.85(19) .
C8 C7 W1 68.02(19) .
C12 C7 W1 131.6(2) .
C7 C8 C4 107.3(3) .
C7 C8 C13 126.1(3) .
C4 C8 C13 125.7(3) .
C7 C8 W1 75.6(2) .
C4 C8 W1 71.76(19) .
C13 C8 W1 126.6(2) .
C4 C9 H9A 111.6(5) .
C4 C9 H9B 111.3(5) .
H9A C9 H9B 107.1(8) .
C4 C9 H9C 110.8(5) .
H9A C9 H9C 108.6(8) .
H9B C9 H9C 107.2(8) .
C5 C10 H10A 112.3(5) .
C5 C10 H10B 110.8(5) .
H10A C10 H10B 107.3(8) .
C5 C10 H10C 110.8(5) .
H10A C10 H10C 107.4(9) .
H10B C10 H10C 108.2(9) .
C6 C11 H11A 112.8(5) .
C6 C11 H11B 108.2(5) .
H11A C11 H11B 107.1(8) .
C6 C11 H11C 115.1(5) .
H11A C11 H11C 107.5(8) .
H11B C11 H11C 105.6(8) .
C7 C12 H12A 111.2(5) .
C7 C12 H12B 113.1(5) .
H12A C12 H12B 107.2(8) .
C7 C12 H12C 109.9(5) .
H12A C12 H12C 108.6(8) .
H12B C12 H12C 106.6(8) .
C8 C13 H13A 111.0(5) .
C8 C13 H13B 110.5(6) .
H13A C13 H13B 108.0(8) .
C8 C13 H13C 110.7(5) .
H13A C13 H13C 107.5(8) .
H13B C13 H13C 109.1(8) .
C15 C14 C18 107.6(3) .
C15 C14 C22 125.1(3) .
C18 C14 C22 127.0(3) .
C15 C14 Y1 75.99(18) .
C18 C14 Y1 75.09(19) .
C22 C14 Y1 119.4(2) .
C14 C15 C16 109.2(3) .
C14 C15 C19 120.6(3) .
C16 C15 C19 129.5(3) .
C14 C15 Y1 73.39(18) .
C16 C15 Y1 74.13(18) .
C19 C15 Y1 126.3(2) .
C15 C16 C17 105.9(3) .
C15 C16 Si1 129.8(3) .
C17 C16 Si1 119.9(3) .
C15 C16 Y1 74.97(18) .
C17 C16 Y1 73.66(18) .
Si1 C16 Y1 134.7(2) .
C18 C17 C16 109.1(3) .
C18 C17 C20 122.4(3) .
C16 C17 C20 128.2(3) .
C18 C17 Y1 75.18(18) .
C16 C17 Y1 75.23(18) .
C20 C17 Y1 121.4(2) .
C17 C18 C14 108.0(3) .
C17 C18 C21 125.0(3) .
C14 C18 C21 126.7(3) .
C17 C18 Y1 74.20(18) .
C14 C18 Y1 73.98(18) .
C21 C18 Y1 122.5(2) .
C15 C19 H19A 112.0(5) .
C15 C19 H19B 112.3(5) .
H19A C19 H19B 107.8(7) .
C15 C19 H19C 109.9(5) .
H19A C19 H19C 107.8(8) .
H19B C19 H19C 106.8(8) .
C17 C20 H20A 113.0(5) .
C17 C20 H20B 110.9(6) .
H20A C20 H20B 107.6(9) .
C17 C20 H20C 112.1(6) .
H20A C20 H20C 107.3(8) .
H20B C20 H20C 105.6(8) .
C18 C21 H21A 112.4(6) .
C18 C21 H21B 114.0(6) .
H21A C21 H21B 106.1(11) .
C18 C21 H21C 111.8(7) .
H21A C21 H21C 105.1(13) .
H21B C21 H21C 106.8(14) .
C14 C22 H22A 112.4(6) .
C14 C22 H22B 110.9(6) .
H22A C22 H22B 108.0(9) .
C14 C22 H22C 112.4(5) .
H22A C22 H22C 106.6(9) .
H22B C22 H22C 106.2(9) .
Si1 C23 H23A 105.6(5) .
Si1 C23 H23B 114.6(5) .
H23A C23 H23B 106.0(8) .
Si1 C23 H23C 113.6(6) .
H23A C23 H23C 107.4(8) .
H23B C23 H23C 109.0(9) .
Si1 C24 H24A 109.9(6) .
Si1 C24 H24B 112.8(6) .
H24A C24 H24B 107.6(9) .
Si1 C24 H24C 111.4(6) .
H24A C24 H24C 108.2(10) .
H24B C24 H24C 106.6(10) .
Si1 C25 H25A 110.1(6) .
Si1 C25 H25B 113.7(6) .
H25A C25 H25B 106.3(9) .
Si1 C25 H25C 112.5(7) .
H25A C25 H25C 107.1(10) .
H25B C25 H25C 106.8(11) .
C27 C26 C30 106.3(3) .
C27 C26 Si2 121.1(3) .
C30 C26 Si2 128.8(3) .
C27 C26 Y2 73.08(18) .
C30 C26 Y2 74.81(18) .
Si2 C26 Y2 134.5(2) .
C28 C27 C26 109.0(3) .
C28 C27 C32 122.7(3) .
C26 C27 C32 127.9(3) .
C28 C27 Y2 74.57(19) .
C26 C27 Y2 75.57(18) .
C32 C27 Y2 121.4(2) .
C27 C28 C29 108.3(3) .
C27 C28 C33 124.5(3) .
C29 C28 C33 127.0(3) .
C27 C28 Y2 74.44(19) .
C29 C28 Y2 74.16(19) .
C33 C28 Y2 121.0(2) .
C28 C29 C30 107.8(3) .
C28 C29 C34 126.7(3) .
C30 C29 C34 125.4(3) .
C28 C29 Y2 74.63(19) .
C30 C29 Y2 76.27(19) .
C34 C29 Y2 117.7(2) .
C29 C30 C26 108.6(3) .
C29 C30 C31 122.5(3) .
C26 C30 C31 128.4(3) .
C29 C30 Y2 72.68(19) .
C26 C30 Y2 74.07(18) .
C31 C30 Y2 125.4(2) .
C30 C31 H31A 112.5(6) .
C30 C31 H31B 112.1(6) .
H31A C31 H31B 105.1(9) .
C30 C31 H31C 112.8(5) .
H31A C31 H31C 107.0(8) .
H31B C31 H31C 106.8(9) .
C27 C32 H32A 112.1(5) .
C27 C32 H32B 111.6(6) .
H32A C32 H32B 106.2(8) .
C27 C32 H32C 112.0(6) .
H32A C32 H32C 107.3(8) .
H32B C32 H32C 107.3(8) .
C28 C33 H33A 111.8(6) .
C28 C33 H33B 111.4(6) .
H33A C33 H33B 106.6(10) .
C28 C33 H33C 113.9(6) .
H33A C33 H33C 106.9(8) .
H33B C33 H33C 105.8(10) .
C29 C34 H34A 112.5(7) .
C29 C34 H34B 112.0(6) .
H34A C34 H34B 105.5(10) .
C29 C34 H34C 111.9(6) .
H34A C34 H34C 108.0(10) .
H34B C34 H34C 106.7(11) .
Si2 C35 H35A 107.9(6) .
Si2 C35 H35B 113.2(5) .
H35A C35 H35B 107.0(7) .
Si2 C35 H35C 113.6(5) .
H35A C35 H35C 106.0(8) .
H35B C35 H35C 108.7(8) .
Si2 C36 H36A 111.6(7) .
Si2 C36 H36B 112.4(6) .
H36A C36 H36B 107.5(10) .
Si2 C36 H36C 110.4(7) .
H36A C36 H36C 106.6(10) .
H36B C36 H36C 108.1(10) .
Si2 C37 H37A 111.1(6) .
Si2 C37 H37B 111.2(6) .
H37A C37 H37B 106.6(8) .
Si2 C37 H37C 112.2(6) .
H37A C37 H37C 108.0(9) .
H37B C37 H37C 107.5(9) .
C39 C38 C42 106.6(2) .
C39 C38 Si3 129.9(3) .
C42 C38 Si3 123.3(3) .
C39 C38 Y3 74.19(18) .
C42 C38 Y3 74.90(18) .
Si3 C38 Y3 120.1(2) .
C40 C39 C38 108.4(3) .
C40 C39 C44 125.5(3) .
C38 C39 C44 126.0(3) .
C40 C39 Y3 74.11(19) .
C38 C39 Y3 74.48(18) .
C44 C39 Y3 120.7(2) .
C41 C40 C39 108.4(2) .
C41 C40 C45 124.6(3) .
C39 C40 C45 126.9(3) .
C41 C40 Y3 75.26(18) .
C39 C40 Y3 74.84(18) .
C45 C40 Y3 119.6(2) .
C42 C41 C40 108.2(3) .
C42 C41 C46 125.9(3) .
C40 C41 C46 125.6(3) .
C42 C41 Y3 74.97(18) .
C40 C41 Y3 73.77(18) .
C46 C41 Y3 122.7(2) .
C41 C42 C38 108.5(3) .
C41 C42 C43 124.8(3) .
C38 C42 C43 126.4(3) .
C41 C42 Y3 74.26(18) .
C38 C42 Y3 73.74(18) .
C43 C42 Y3 123.2(2) .
C42 C43 H43A 112.9(5) .
C42 C43 H43B 111.3(6) .
H43A C43 H43B 106.2(8) .
C42 C43 H43C 111.9(6) .
H43A C43 H43C 106.4(8) .
H43B C43 H43C 107.9(8) .
C39 C44 H44A 112.3(5) .
C39 C44 H44B 110.2(5) .
H44A C44 H44B 108.3(7) .
C39 C44 H44C 112.0(5) .
H44A C44 H44C 107.4(7) .
H44B C44 H44C 106.5(7) .
C40 C45 H45A 111.7(6) .
C40 C45 H45B 112.4(6) .
H45A C45 H45B 107.1(9) .
C40 C45 H45C 112.9(5) .
H45A C45 H45C 106.1(9) .
H45B C45 H45C 106.1(9) .
C41 C46 H46A 112.6(5) .
C41 C46 H46B 111.4(6) .
H46A C46 H46B 106.3(10) .
C41 C46 H46C 111.4(6) .
H46A C46 H46C 107.0(11) .
H46B C46 H46C 108.0(10) .
Si3 C47 H47A 110.9(5) .
Si3 C47 H47B 111.3(6) .
H47A C47 H47B 108.6(9) .
Si3 C47 H47C 112.7(6) .
H47A C47 H47C 106.2(8) .
H47B C47 H47C 106.9(10) .
Si3 C48 H48A 109.5(6) .
Si3 C48 H48B 110.5(6) .
H48A C48 H48B 107.7(9) .
Si3 C48 H48C 113.0(6) .
H48A C48 H48C 107.1(10) .
H48B C48 H48C 108.9(10) .
Si3 C49 H49A 112.8(6) .
Si3 C49 H49B 113.8(6) .
H49A C49 H49B 107.9(8) .
Si3 C49 H49C 107.6(6) .
H49A C49 H49C 106.5(8) .
H49B C49 H49C 107.9(8) .
C54 C50 C51 106.9(3) .
C54 C50 Si4 123.5(4) .
C51 C50 Si4 127.4(4) .
C54 C50 Y4 75.72(18) .
C51 C50 Y4 74.74(19) .
Si4 C50 Y4 128.4(2) .
C52 C51 C50 108.2(3) .
C52 C51 C56 125.6(4) .
C50 C51 C56 125.7(4) .
C52 C51 Y4 74.47(18) .
C50 C51 Y4 74.03(19) .
C56 C51 Y4 124.3(2) .
C51 C52 C53 108.3(3) .
C51 C52 C57 125.7(3) .
C53 C52 C57 125.6(3) .
C51 C52 Y4 74.84(19) .
C53 C52 Y4 75.47(18) .
C57 C52 Y4 122.1(2) .
C54 C53 C52 108.1(3) .
C54 C53 C58 127.4(3) .
C52 C53 C58 124.1(3) .
C54 C53 Y4 74.96(18) .
C52 C53 Y4 73.76(18) .
C58 C53 Y4 122.4(2) .
C53 C54 C50 108.5(3) .
C53 C54 C55 126.0(3) .
C50 C54 C55 124.8(3) .
C53 C54 Y4 74.60(18) .
C50 C54 Y4 73.32(18) .
C55 C54 Y4 125.9(2) .
C54 C55 H55A 110.7(6) .
C54 C55 H55B 111.5(6) .
H55A C55 H55B 105.8(9) .
C54 C55 H55C 113.8(6) .
H55A C55 H55C 106.7(9) .
H55B C55 H55C 107.9(9) .
C51 C56 H56A 114.3(8) .
C51 C56 H56B 111.3(8) .
H56A C56 H56B 106.0(10) .
C51 C56 H56C 110.6(6) .
H56A C56 H56C 106.6(12) .
H56B C56 H56C 107.8(12) .
C52 C57 H57A 113.0(7) .
C52 C57 H57B 110.2(6) .
H57A C57 H57B 106.9(12) .
C52 C57 H57C 112.6(7) .
H57A C57 H57C 105.0(11) .
H57B C57 H57C 108.8(12) .
C53 C58 H58A 111.7(7) .
C53 C58 H58B 110.7(6) .
H58A C58 H58B 107.2(10) .
C53 C58 H58C 113.5(6) .
H58A C58 H58C 105.7(10) .
H58B C58 H58C 107.7(9) .
Si4 C59 H59A 112.0(10) .
Si4 C59 H59B 111.2(15) .
H59A C59 H59B 109.5(14) .
Si4 C59 H59C 113.4(8) .
H59A C59 H59C 103.7(16) .
H59B C59 H59C 106.8(15) .
Si4 C60 H60A 110.0(7) .
Si4 C60 H60B 111.7(7) .
H60A C60 H60B 107.2(10) .
Si4 C60 H60C 113.2(7) .
H60A C60 H60C 106.3(11) .
H60B C60 H60C 108.2(11) .
Si4 C61 H61A 114.2(11) .
Si4 C61 H61B 112.8(12) .
H61A C61 H61B 104.0(16) .
Si4 C61 H61C 111.4(10) .
H61A C61 H61C 109.9(14) .
H61B C61 H61C 103.9(19) .
C72 C71 H71A 116(2) 1_665
C72 C71 H71B 111.5(11) 1_665
H71A C71 H71B 119.0(18) .
C72 C71 H71C 108.6(11) 1_665
H71A C71 H71C 109.1(17) .
H71B C71 H71C 88.3(19) .
C71 C72 C73 105.6(8) 1_445
C71 C72 H72A 105.7(13) 1_445
C73 C72 H72A 111.0(9) .
C71 C72 H72B 111.4(11) 1_445
C73 C72 H72B 114.0(12) .
H72A C72 H72B 108.8(13) .
C73 C73 C72 112.5(9) 2_565
C73 C73 H73A 111.4(13) 2_565
C72 C73 H73A 112.0(10) .
C73 C73 H73B 105.7(19) 2_565
C72 C73 H73B 111.2(14) .
H73A C73 H73B 103.4(16) .

loop_
_geom_bond_atom_site_label_1
_geom_bond_atom_site_label_2
_geom_bond_distance
_geom_bond_site_symmetry_2
W1 C8 2.241(5) .
W1 C4 2.258(5) .
W1 C7 2.341(5) .
W1 C5 2.370(5) .
W1 C6 2.422(5) .
W1 P1 2.475(6) .
W1 Y2 3.219(5) .
W1 Y1 3.353(5) .
W1 H2 1.769(7) .
W1 H3 1.754(8) .
W1 H4 1.777(8) .
W1 H5 1.776(8) .
Y1 H3 2.555(8) .
Y1 H2 2.631(8) .
Y1 C17 2.663(4) .
Y1 C14 2.661(4) .
Y1 C18 2.675(4) .
Y1 C16 2.683(4) .
Y1 C15 2.694(4) .
Y1 Y3 3.514(4) .
Y1 Y4 3.526(3) .
Y1 Y2 4.003(3) .
Y1 H1 2.273(8) .
Y1 H2 2.631(8) .
Y1 H3 2.555(8) .
Y1 H4 2.316(8) .
Y1 H6 2.159(9) .
Y1 H7 2.173(8) .
Y1 H10 2.516(9) .
Y2 C29 2.639(4) .
Y2 C27 2.643(4) .
Y2 C28 2.645(4) .
Y2 C26 2.676(4) .
Y2 C30 2.685(4) .
Y2 Y3 3.627(4) .
Y2 Y4 3.679(3) .
Y2 H1 2.230(7) .
Y2 H2 2.433(8) .
Y2 H3 2.438(8) .
Y2 H5 2.249(8) .
Y2 H8 2.186(7) .
Y2 H9 2.165(8) .
Y3 C40 2.646(4) .
Y3 C39 2.655(4) .
Y3 C38 2.659(4) .
Y3 C41 2.665(4) .
Y3 C42 2.674(4) .
Y3 Y4 3.486(3) .
Y3 H1 2.208(8) .
Y3 H7 2.156(8) .
Y3 H9 2.170(7) .
Y3 H10 2.257(8) .
Y3 H11 2.170(8) .
Y4 C50 2.662(4) .
Y4 C52 2.667(4) .
Y4 C51 2.672(4) .
Y4 C53 2.689(4) .
Y4 C54 2.694(4) .
Y4 H1 2.246(7) .
Y4 H6 2.140(9) .
Y4 H8 2.148(8) .
Y4 H10 2.268(8) .
Y4 H11 2.166(8) .
P1 C1 1.828(5) .
P1 C3 1.832(5) .
P1 C2 1.830(5) .
Si1 C16 1.870(6) .
Si1 C25 1.883(6) .
Si1 C23 1.873(6) .
Si1 C24 1.886(6) .
Si2 C26 1.868(6) .
Si2 C35 1.874(6) .
Si2 C36 1.879(6) .
Si2 C37 1.883(7) .
Si3 C38 1.866(5) .
Si3 C48 1.873(6) .
Si3 C49 1.881(6) .
Si3 C47 1.886(6) .
Si4 C50 1.857(7) .
Si4 C61 1.850(9) .
Si4 C60 1.887(7) .
Si4 C59 1.891(12) .
C1 H1A 1.088(9) .
C1 H1B 1.076(9) .
C1 H1C 1.074(9) .
C2 H2A 1.089(8) .
C2 H2B 1.080(8) .
C2 H2C 1.078(9) .
C3 H3A 1.071(9) .
C3 H3B 1.065(9) .
C3 H3C 1.074(9) .
C4 C5 1.434(4) .
C4 C8 1.454(4) .
C4 C9 1.497(4) .
C5 C6 1.414(4) .
C5 C10 1.499(4) .
C6 C7 1.418(4) .
C6 C11 1.502(4) .
C7 C8 1.433(4) .
C7 C12 1.508(4) .
C8 C13 1.505(4) .
C9 H9A 1.062(9) .
C9 H9B 1.093(9) .
C9 H9C 1.086(8) .
C10 H10A 1.081(9) .
C10 H10B 1.076(9) .
C10 H10C 1.066(9) .
C11 H11A 1.069(9) .
C11 H11B 1.083(8) .
C11 H11C 1.096(9) .
C12 H12A 1.066(10) .
C12 H12B 1.080(9) .
C12 H12C 1.067(8) .
C13 H13A 1.083(9) .
C13 H13B 1.069(9) .
C13 H13C 1.087(8) .
C14 C15 1.414(4) .
C14 C18 1.423(4) .
C14 C22 1.501(5) .
C15 C16 1.432(4) .
C15 C19 1.508(4) .
C16 C17 1.434(4) .
C17 C18 1.409(4) .
C17 C20 1.502(5) .
C18 C21 1.493(4) .
C19 H19A 1.077(8) .
C19 H19B 1.086(9) .
C19 H19C 1.082(9) .
C20 H20A 1.077(8) .
C20 H20B 1.073(10) .
C20 H20C 1.072(9) .
C21 H21A 1.043(11) .
C21 H21B 1.059(10) .
C21 H21C 1.032(11) .
C22 H22A 1.067(9) .
C22 H22B 1.064(11) .
C22 H22C 1.089(10) .
C23 H23A 1.106(9) .
C23 H23B 1.069(9) .
C23 H23C 1.054(11) .
C24 H24A 1.074(11) .
C24 H24B 1.075(10) .
C24 H24C 1.077(11) .
C25 H25A 1.090(10) .
C25 H25B 1.086(10) .
C25 H25C 1.069(12) .
C26 C27 1.437(4) .
C26 C30 1.438(5) .
C27 C28 1.413(4) .
C27 C32 1.507(5) .
C28 C29 1.422(5) .
C28 C33 1.490(4) .
C29 C30 1.426(4) .
C29 C34 1.500(5) .
C30 C31 1.496(5) .
C31 H31A 1.079(9) .
C31 H31B 1.077(10) .
C31 H31C 1.077(9) .
C32 H32A 1.077(9) .
C32 H32B 1.086(9) .
C32 H32C 1.075(10) .
C33 H33A 1.067(10) .
C33 H33B 1.075(10) .
C33 H33C 1.076(11) .
C34 H34A 1.070(10) .
C34 H34B 1.056(11) .
C34 H34C 1.077(9) .
C35 H35A 1.077(9) .
C35 H35B 1.067(9) .
C35 H35C 1.083(9) .
C36 H36A 1.065(10) .
C36 H36B 1.068(11) .
C36 H36C 1.068(14) .
C37 H37A 1.069(9) .
C37 H37B 1.073(10) .
C37 H37C 1.090(9) .
C38 C39 1.435(4) .
C38 C42 1.441(4) .
C39 C40 1.419(4) .
C39 C44 1.501(4) .
C40 C41 1.418(4) .
C40 C45 1.513(4) .
C41 C42 1.416(4) .
C41 C46 1.501(4) .
C42 C43 1.497(4) .
C43 H43A 1.082(9) .
C43 H43B 1.086(9) .
C43 H43C 1.087(10) .
C44 H44A 1.072(8) .
C44 H44B 1.083(8) .
C44 H44C 1.085(9) .
C45 H45A 1.092(9) .
C45 H45B 1.062(10) .
C45 H45C 1.068(10) .
C46 H46A 1.077(10) .
C46 H46B 1.085(10) .
C46 H46C 1.045(9) .
C47 H47A 1.078(9) .
C47 H47B 1.085(10) .
C47 H47C 1.071(10) .
C48 H48A 1.088(10) .
C48 H48B 1.065(9) .
C48 H48C 1.071(11) .
C49 H49A 1.073(9) .
C49 H49B 1.075(10) .
C49 H49C 1.077(8) .
C50 C54 1.430(5) .
C50 C51 1.436(5) .
C51 C52 1.413(5) .
C51 C56 1.500(5) .
C52 C53 1.421(5) .
C52 C57 1.503(5) .
C53 C54 1.413(5) .
C53 C58 1.504(5) .
C54 C55 1.507(5) .
C55 H55A 1.093(9) .
C55 H55B 1.080(11) .
C55 H55C 1.069(9) .
C56 H56A 1.056(15) .
C56 H56B 1.096(16) .
C56 H56C 1.083(10) .
C57 H57A 1.057(13) .
C57 H57B 1.059(10) .
C57 H57C 1.072(12) .
C58 H58A 1.065(11) .
C58 H58B 1.074(10) .
C58 H58C 1.078(9) .
C59 H59A 1.088(14) .
C59 H59B 1.055(16) .
C59 H59C 1.09(2) .
C60 H60A 1.083(16) .
C60 H60B 1.061(11) .
C60 H60C 1.072(12) .
C61 H61A 1.058(13) .
C61 H61B 1.18(4) .
C61 H61C 1.069(16) .
C71 C72 1.498(14) 1_665
C71 H71A 1.07(2) .
C71 H71B 1.12(3) .
C71 H71C 1.24(3) .
C72 C71 1.498(14) 1_445
C72 C73 1.539(9) .
C72 H72A 1.073(14) .
C72 H72B 0.86(3) .
C73 C73 1.367(19) 2_565
C73 H73A 1.121(18) .
C73 H73B 1.09(2) .
